data_7701145
loop_
_publ_author_name
'Trzebiatowska, Monika'
'G\;agor, Anna'
'Macalik, Lucyna'
'Peksa, Paulina'
'Sieradzki, Adam'

_publ_section_title
;
 Phase transition in the extreme: a cubic-to-triclinic symmetry change in
 dielectrically switchable cyanide perovskites.
;
_journal_issue 42
_journal_name_full 'Dalton transactions (Cambridge, England : 2003)'
_journal_page_first 15830
_journal_page_last 15840
_journal_paper_doi 10.1039/c9dt03250a
_journal_volume 48
_journal_year 2019
_chemical_formula_sum 'C8 H10 Fe K N10'
_chemical_formula_weight 341.21
_space_group_crystal_system triclinic
_space_group_IT_number 2
_space_group_name_Hall '-P 1'
_space_group_name_H-M_alt 'P -1'
_symmetry_space_group_name_Hall '-P 1'
_symmetry_space_group_name_H-M 'P -1'
_atom_sites_solution_hydrogens geom
_audit_creation_method SHELXL-2018/3
_audit_update_record
;
2019-05-21 deposited with the CCDC.    2019-09-16 downloaded from the CCDC.
;
_cell_angle_alpha 63.113(7)
_cell_angle_beta 62.506(7)
_cell_angle_gamma 62.979(7)
_cell_formula_units_Z 1
_cell_length_a 7.7253(5)
_cell_length_b 7.9135(6)
_cell_length_c 8.3613(7)
_cell_measurement_reflns_used 2573
_cell_measurement_temperature 290(2)
_cell_measurement_theta_max 26.8190
_cell_measurement_theta_min 2.8720
_cell_volume 384.44(6)
_computing_cell_refinement 'CrysAlisPro 1.171.38.43 (Rigaku OD, 2015)'
_computing_data_collection 'CrysAlisPro 1.171.38.43 (Rigaku OD, 2015)'
_computing_data_reduction 'CrysAlisPro 1.171.38.43 (Rigaku OD, 2015)'
_computing_structure_refinement 'SHELXL-2018/3 (Sheldrick, 2018)'
_computing_structure_solution 'SHELXT 2014/5 (Sheldrick, 2014)'
_diffrn_ambient_temperature 290.0(2)
_diffrn_measured_fraction_theta_full 0.999
_diffrn_measured_fraction_theta_max 0.886
_diffrn_measurement_device 'four-circle diffractometer'
_diffrn_measurement_device_type Xcalibur
_diffrn_radiation_monochromator graphite
_diffrn_radiation_probe x-ray
_diffrn_radiation_type 'Mo K\a'
_diffrn_radiation_wavelength 0.71073
_diffrn_reflns_av_R_equivalents 0.0330
_diffrn_reflns_av_unetI/netI 0.0420
_diffrn_reflns_Laue_measured_fraction_full 0.999
_diffrn_reflns_Laue_measured_fraction_max 0.886
_diffrn_reflns_limit_h_max 10
_diffrn_reflns_limit_h_min -10
_diffrn_reflns_limit_k_max 10
_diffrn_reflns_limit_k_min -10
_diffrn_reflns_limit_l_max 11
_diffrn_reflns_limit_l_min -11
_diffrn_reflns_number 6199
_diffrn_reflns_point_group_measured_fraction_full 0.999
_diffrn_reflns_point_group_measured_fraction_max 0.886
_diffrn_reflns_theta_full 25.242
_diffrn_reflns_theta_max 29.409
_diffrn_reflns_theta_min 2.886
_diffrn_source 'fine-focus sealed X-ray tube'
_diffrn_source_type 'Enhance (Mo) X-ray Source'
_exptl_absorpt_coefficient_mu 1.257
_exptl_absorpt_correction_T_max 1.00000
_exptl_absorpt_correction_T_min 0.97524
_exptl_absorpt_correction_type multi-scan
_exptl_absorpt_process_details
;
CrysAlisPro 1.171.38.43 (Rigaku Oxford Diffraction, 2015)
Empirical absorption correction using spherical harmonics,
 implemented in SCALE3 ABSPACK scaling algorithm.
;
_exptl_crystal_density_diffrn 1.474
_exptl_crystal_description plate
_exptl_crystal_F_000 173
_exptl_crystal_size_max 0.023
_exptl_crystal_size_mid 0.020
_exptl_crystal_size_min 0.002
_refine_diff_density_max 0.284
_refine_diff_density_min -0.271
_refine_diff_density_rms 0.061
_refine_ls_extinction_method none
_refine_ls_goodness_of_fit_ref 1.034
_refine_ls_hydrogen_treatment constr
_refine_ls_matrix_type full
_refine_ls_number_parameters 94
_refine_ls_number_reflns 1887
_refine_ls_number_restraints 0
_refine_ls_restrained_S_all 1.034
_refine_ls_R_factor_all 0.0493
_refine_ls_R_factor_gt 0.0326
_refine_ls_shift/su_max 0.000
_refine_ls_shift/su_mean 0.000
_refine_ls_structure_factor_coef Fsqd
_refine_ls_weighting_details 'w=1/[\s^2^(Fo^2^)+(0.0269P)^2^+0.0547P] where P=(Fo^2^+2Fc^2^)/3'
_refine_ls_weighting_scheme calc
_refine_ls_wR_factor_gt 0.0616
_refine_ls_wR_factor_ref 0.0668
_reflns_Friedel_coverage 0.000
_reflns_number_gt 1510
_reflns_number_total 1887
_reflns_threshold_expression 'I > 2\s(I)'
_cod_data_source_file c9dt03250a2.cif
_cod_data_source_block form_kfecn6
_cod_depositor_comments 'Adding full bibliography for 7701143--7701146.cif.'
_cod_original_cell_volume 384.45(6)
_cod_database_code 7701145
_shelx_shelxl_version_number 2018/3
_shelx_space_group_comment
;
The symmetry employed for this shelxl refinement is uniquely defined
by the following loop, which should always be used as a source of
symmetry information in preference to the above space-group names.
They are only intended as comments.
;
_oxdiff_exptl_absorpt_empirical_full_min 0.914
_oxdiff_exptl_absorpt_empirical_full_max 1.136
_oxdiff_exptl_absorpt_empirical_details
;
Empirical correction (ABSPACK) includes:
- Absorption correction using spherical harmonics
- Frame scaling
;

loop_
_space_group_symop_operation_xyz
'x, y, z'
'-x, -y, -z'

loop_
_atom_site_label
_atom_site_type_symbol
_atom_site_fract_x
_atom_site_fract_y
_atom_site_fract_z
_atom_site_U_iso_or_equiv
_atom_site_adp_type
_atom_site_occupancy
_atom_site_site_symmetry_order
_atom_site_calc_flag
_atom_site_refinement_flags_posn
_atom_site_refinement_flags_adp
_atom_site_refinement_flags_occupancy
Fe1 Fe 0.500000 0.500000 0.500000 0.02294(12) Uani 1 2 d S . P
K2 K 0.000000 0.000000 0.000000 0.02998(15) Uani 1 2 d S . P
N3 N 0.2790(3) 0.8064(3) 0.7191(3) 0.0529(5) Uani 1 1 d . . .
C4 C 0.7275(3) 0.6076(3) 0.3443(3) 0.0336(4) Uani 1 1 d . . .
N5 N 0.8665(3) 0.6640(3) 0.2497(3) 0.0584(6) Uani 1 1 d . . .
C6 C 0.3628(3) 0.6931(3) 0.6375(3) 0.0319(4) Uani 1 1 d . . .
N7 N 0.2868(3) 0.7952(3) 0.1991(3) 0.0539(5) Uani 1 1 d . . .
C8 C 0.3626(3) 0.6852(3) 0.3134(3) 0.0329(4) Uani 1 1 d . . .
N9 N 0.1643(4) 0.1961(3) 0.4126(3) 0.0672(6) Uani 1 1 d . . .
H9A H 0.057709 0.296270 0.434743 0.081 Uiso 1 1 calc R U .
H9B H 0.182916 0.085805 0.502400 0.081 Uiso 1 1 calc R U .
N10 N 0.2811(4) 0.3679(4) 0.1042(3) 0.0811(8) Uani 1 1 d . . .
H10C H 0.178332 0.473654 0.116276 0.097 Uiso 1 1 calc R U .
H10D H 0.375011 0.367518 -0.003985 0.097 Uiso 1 1 calc R U .
C11 C 0.2942(4) 0.2111(4) 0.2473(4) 0.0547(7) Uani 1 1 d . . .
H11E H 0.407506 0.099695 0.228741 0.066 Uiso 1 1 calc R U .

loop_
_atom_site_aniso_label
_atom_site_aniso_U_11
_atom_site_aniso_U_22
_atom_site_aniso_U_33
_atom_site_aniso_U_23
_atom_site_aniso_U_13
_atom_site_aniso_U_12
Fe1 0.02135(19) 0.0241(2) 0.0200(2) -0.00680(16) -0.00538(15) -0.00572(15)
K2 0.0302(3) 0.0297(3) 0.0248(3) -0.0078(3) -0.0087(2) -0.0060(3)
N3 0.0572(12) 0.0494(12) 0.0489(12) -0.0302(11) -0.0133(10) -0.0029(10)
C4 0.0323(11) 0.0321(11) 0.0324(11) -0.0080(9) -0.0077(9) -0.0116(9)
N5 0.0487(12) 0.0588(14) 0.0586(13) -0.0100(11) -0.0034(10) -0.0316(11)
C6 0.0322(10) 0.0332(11) 0.0249(10) -0.0078(9) -0.0088(8) -0.0075(9)
N7 0.0509(12) 0.0575(13) 0.0458(11) -0.0084(10) -0.0286(10) -0.0051(10)
C8 0.0290(10) 0.0368(11) 0.0292(10) -0.0122(9) -0.0080(9) -0.0066(9)
N9 0.0683(15) 0.0626(15) 0.0450(13) -0.0065(11) -0.0172(12) -0.0110(12)
N10 0.0789(17) 0.0840(18) 0.0406(13) -0.0126(14) 0.0003(12) -0.0204(15)
C11 0.0466(14) 0.0563(17) 0.0615(18) -0.0294(16) -0.0125(14) -0.0099(12)

loop_
_atom_type_symbol
_atom_type_description
_atom_type_scat_dispersion_real
_atom_type_scat_dispersion_imag
_atom_type_scat_source
C C 0.0033 0.0016 'International Tables Vol C Tables 4.2.6.8 and 6.1.1.4'
N N 0.0061 0.0033 'International Tables Vol C Tables 4.2.6.8 and 6.1.1.4'
K K 0.2009 0.2494 'International Tables Vol C Tables 4.2.6.8 and 6.1.1.4'
Fe Fe 0.3463 0.8444 'International Tables Vol C Tables 4.2.6.8 and 6.1.1.4'
H H 0.0000 0.0000 'International Tables Vol C Tables 4.2.6.8 and 6.1.1.4'

loop_
_geom_angle_atom_site_label_1
_geom_angle_atom_site_label_2
_geom_angle_atom_site_label_3
_geom_angle
_geom_angle_site_symmetry_1
_geom_angle_site_symmetry_3
C4 Fe1 C4 180.0 . 2_666
C4 Fe1 C8 88.75(8) . .
C4 Fe1 C8 91.25(8) 2_666 .
C4 Fe1 C8 91.25(8) . 2_666
C4 Fe1 C8 88.75(8) 2_666 2_666
C8 Fe1 C8 180.0 . 2_666
C4 Fe1 C6 92.05(8) . .
C4 Fe1 C6 87.95(8) 2_666 .
C8 Fe1 C6 89.82(8) . .
C8 Fe1 C6 90.18(8) 2_666 .
C4 Fe1 C6 87.95(8) . 2_666
C4 Fe1 C6 92.05(8) 2_666 2_666
C8 Fe1 C6 90.18(8) . 2_666
C8 Fe1 C6 89.82(8) 2_666 2_666
C6 Fe1 C6 180.0 . 2_666
N5 K2 N5 180.00(13) 2_665 1_445
N5 K2 N7 79.96(6) 2_665 2_565
N5 K2 N7 100.04(6) 1_445 2_565
N5 K2 N7 100.04(6) 2_665 1_545
N5 K2 N7 79.96(6) 1_445 1_545
N7 K2 N7 180.00(7) 2_565 1_545
N5 K2 N3 92.61(6) 2_665 2_566
N5 K2 N3 87.39(6) 1_445 2_566
N7 K2 N3 89.71(5) 2_565 2_566
N7 K2 N3 90.29(5) 1_545 2_566
N5 K2 N3 87.39(6) 2_665 1_544
N5 K2 N3 92.61(6) 1_445 1_544
N7 K2 N3 90.29(5) 2_565 1_544
N7 K2 N3 89.71(5) 1_545 1_544
N3 K2 N3 180.0 2_566 1_544
C6 N3 K2 161.73(19) . 1_566
N5 C4 Fe1 177.03(19) . .
C4 N5 K2 145.63(18) . 1_665
N3 C6 Fe1 178.83(19) . .
C8 N7 K2 160.71(18) . 1_565
N7 C8 Fe1 177.97(19) . .
C11 N9 H9A 120.0 . .
C11 N9 H9B 120.0 . .
H9A N9 H9B 120.0 . .
C11 N10 H10C 120.0 . .
C11 N10 H10D 120.0 . .
H10C N10 H10D 120.0 . .
N9 C11 N10 125.0(3) . .
N9 C11 H11E 117.5 . .
N10 C11 H11E 117.5 . .

loop_
_geom_bond_atom_site_label_1
_geom_bond_atom_site_label_2
_geom_bond_distance
_geom_bond_site_symmetry_2
Fe1 C4 1.938(2) .
Fe1 C4 1.938(2) 2_666
Fe1 C8 1.938(2) .
Fe1 C8 1.938(2) 2_666
Fe1 C6 1.9425(19) .
Fe1 C6 1.9425(19) 2_666
K2 N5 2.824(2) 2_665
K2 N5 2.824(2) 1_445
K2 N7 2.8298(18) 2_565
K2 N7 2.8298(18) 1_545
K2 N3 2.8441(17) 2_566
K2 N3 2.8441(17) 1_544
N3 C6 1.143(2) .
C4 N5 1.144(3) .
N7 C8 1.147(2) .
N9 C11 1.269(3) .
N9 H9A 0.8600 .
N9 H9B 0.8600 .
N10 C11 1.279(3) .
N10 H10C 0.8600 .
N10 H10D 0.8600 .
C11 H11E 0.9300 .

loop_
_geom_hbond_atom_site_label_D
_geom_hbond_atom_site_label_H
_geom_hbond_atom_site_label_A
_geom_hbond_distance_DH
_geom_hbond_distance_HA
_geom_hbond_distance_DA
_geom_hbond_angle_DHA
_geom_hbond_site_symmetry_A
_geom_hbond_publ_flag
N9 H9A N5 0.86 2.68 3.384(3) 140.1 1_455 yes
N9 H9B N3 0.86 2.20 3.054(3) 171.0 1_545 yes
N10 H10C N5 0.86 2.25 3.064(3) 158.2 1_455 yes
N10 H10D N7 0.86 2.46 3.236(3) 150.4 2_665 yes
